data_4038073
loop_
_publ_author_name
'Outin, Johanne'
'Quellier, Pauline'
'B\'elanger, Guillaume'

_publ_section_title
;
 Sequential One-Pot Vilsmeier-Haack and Organocatalyzed Mannich
 Cyclizations to Functionalized Benzoindolizidines and
 Benzoquinolizidines.
;
_journal_issue 7
_journal_name_full 'The Journal of organic chemistry'
_journal_page_first 4712
_journal_page_last 4729
_journal_paper_doi 10.1021/acs.joc.9b03449
_journal_volume 85
_journal_year 2020
_chemical_compound_source 'synthesis as described'
_chemical_formula_moiety 'C16 H21 N1 O3'
_chemical_formula_sum 'C16 H21 N O3'
_chemical_formula_weight 275.34
_space_group_IT_number 15
_space_group_name_Hall '-C 2yc'
_space_group_name_H-M_alt 'C 1 2/c 1'
_symmetry_cell_setting monoclinic
_symmetry_Int_Tables_number 15
_symmetry_space_group_name_Hall '-C 2yc'
_symmetry_space_group_name_H-M 'C 1 2/c 1'
_atom_sites_solution_hydrogens geom
_atom_sites_solution_primary direct
_atom_sites_solution_secondary difmap
_audit_conform_dict_location ftp://ftp.iucr.org/pub/cif_core.dic
_audit_conform_dict_name cif_core.dic
_audit_conform_dict_version 2.4
_audit_creation_date 2014-07-21T08:34:14-00:00
_audit_creation_method 'WinGX routine CIF_UPDATE'
_cell_angle_alpha 90
_cell_angle_beta 113.6040(10)
_cell_angle_gamma 90
_cell_formula_units_Z 8
_cell_length_a 30.3546(18)
_cell_length_b 5.0780(3)
_cell_length_c 20.1975(12)
_cell_measurement_reflns_used 9968
_cell_measurement_temperature 173(2)
_cell_measurement_theta_max 70.5583
_cell_measurement_theta_min 4.5565
_cell_measurement_wavelength 1.54186
_cell_volume 2852.8(3)
_computing_cell_refinement 'SAINT V8.27B integration software'
_computing_data_collection 'Bruker APEX2 software'
_computing_data_reduction 'SORTAV (Blessing, 1995)'
_computing_molecular_graphics 'Ortep-3 for Windows (Farrugia, 1997)'
_computing_publication_material 'WinGX publication routines (Farrugia, 1999)'
_computing_structure_refinement 'SHELXL-97 (Sheldrick, 2008)'
_computing_structure_solution 'SHELXS-97 (Sheldrick, 1997)'
_diffrn_ambient_temperature 173(2)
_diffrn_detector 'APEX-II CCD'
_diffrn_measured_fraction_theta_full 0.993
_diffrn_measured_fraction_theta_max 0.979
_diffrn_measurement_device '\k-geometry diffractometer'
_diffrn_measurement_device_type 'Bruker APEX-II'
_diffrn_measurement_method '\f or \w oscillation scans'
_diffrn_orient_matrix_type 'x-axis to radiation source'
_diffrn_orient_matrix_UB_11 0.661714E-2
_diffrn_orient_matrix_UB_12 0.132578
_diffrn_orient_matrix_UB_13 0.394371E-1
_diffrn_orient_matrix_UB_21 -0.279806E-1
_diffrn_orient_matrix_UB_22 -0.680574E-1
_diffrn_orient_matrix_UB_23 0.91209E-2
_diffrn_orient_matrix_UB_31 0.215972E-1
_diffrn_orient_matrix_UB_32 -0.128793
_diffrn_orient_matrix_UB_33 0.357764E-1
_diffrn_radiation_monochromator graphite
_diffrn_radiation_probe x-ray
_diffrn_radiation_type CuK\a
_diffrn_radiation_wavelength 1.54186
_diffrn_reflns_av_R_equivalents 0.0205
_diffrn_reflns_av_unetI/netI 0.0273
_diffrn_reflns_limit_h_max 36
_diffrn_reflns_limit_h_min -34
_diffrn_reflns_limit_k_max 5
_diffrn_reflns_limit_k_min -6
_diffrn_reflns_limit_l_max 24
_diffrn_reflns_limit_l_min -22
_diffrn_reflns_number 7513
_diffrn_reflns_reduction_process
;
 Scaled and merged with Sortav
 R.H. Blessing, (1987) Cryst. Rev. 1, 3-58
 R.H. Blessing, (1989) J. Appl. Cryst. 22, 396-397
;
_diffrn_reflns_theta_full 70
_diffrn_reflns_theta_max 71.04
_diffrn_reflns_theta_min 4.56
_diffrn_source 'sealed x-ray tube'
_exptl_absorpt_coefficient_mu 0.711
_exptl_absorpt_correction_T_max 0.753
_exptl_absorpt_correction_T_min 0.603
_exptl_absorpt_correction_type multi-scan
_exptl_absorpt_process_details
;
SADABS-2012/1 - Bruker AXS area detector scaling and absorption correction
;
_exptl_crystal_colour colourless
_exptl_crystal_density_diffrn 1.282
_exptl_crystal_density_method 'not measured'
_exptl_crystal_description needle
_exptl_crystal_F_000 1184
_exptl_crystal_size_max 0.32
_exptl_crystal_size_mid 0.23
_exptl_crystal_size_min 0.22
_refine_diff_density_max 0.2
_refine_diff_density_min -0.188
_refine_diff_density_rms 0.046
_refine_ls_extinction_coef 0.0080(3)
_refine_ls_extinction_expression Fc^*^=kFc[1+0.001xFc^2^\l^3^/sin(2\q)]^-1/4^
_refine_ls_extinction_method SHELXL
_refine_ls_goodness_of_fit_ref 1.043
_refine_ls_hydrogen_treatment constr
_refine_ls_matrix_type full
_refine_ls_number_parameters 184
_refine_ls_number_reflns 2700
_refine_ls_number_restraints 0
_refine_ls_restrained_S_all 1.043
_refine_ls_R_factor_all 0.0384
_refine_ls_R_factor_gt 0.0362
_refine_ls_shift/su_max 0.001
_refine_ls_shift/su_mean 0
_refine_ls_structure_factor_coef Fsqd
_refine_ls_weighting_details 'calc w=1/[\s^2^(Fo^2^)+(0.0445P)^2^+1.5156P] where P=(Fo^2^+2Fc^2^)/3'
_refine_ls_weighting_scheme calc
_refine_ls_wR_factor_gt 0.093
_refine_ls_wR_factor_ref 0.0949
_reflns_number_gt 2502
_reflns_number_total 2700
_reflns_threshold_expression >2\s(I)
_cod_data_source_file jo9b03449_si_002.cif
_cod_data_source_block cu_belanger_jo2_016d_0m
_cod_depositor_comments 'Adding full bibliography for 4038072--4038076.cif.'
_cod_original_sg_symbol_H-M 'C 2/c'
_cod_database_code 4038073

loop_
_symmetry_equiv_pos_as_xyz
'x, y, z'
'-x, y, -z+1/2'
'x+1/2, y+1/2, z'
'-x+1/2, y+1/2, -z+1/2'
'-x, -y, -z'
'x, -y, z-1/2'
'-x+1/2, -y+1/2, -z'
'x+1/2, -y+1/2, z-1/2'

loop_
_atom_site_label
_atom_site_type_symbol
_atom_site_fract_x
_atom_site_fract_y
_atom_site_fract_z
_atom_site_U_iso_or_equiv
_atom_site_adp_type
_atom_site_occupancy
_atom_site_symmetry_multiplicity
_atom_site_calc_flag
_atom_site_refinement_flags
_atom_site_disorder_assembly
_atom_site_disorder_group
C1 C 0.11477(5) 0.5432(3) -0.12158(6) 0.0443(3) Uani 1 1 d . . .
H1A H 0.1268 0.3665 -0.1268 0.053 Uiso 1 1 calc R . .
H1B H 0.1285 0.673 -0.1446 0.053 Uiso 1 1 calc R . .
C2 C 0.06045(5) 0.5476(3) -0.15915(6) 0.0386(3) Uani 1 1 d . . .
H2A H 0.0506 0.4934 -0.2102 0.046 Uiso 1 1 calc R . .
H2B H 0.0487 0.7292 -0.1586 0.046 Uiso 1 1 calc R . .
C3 C 0.03785(5) 0.3630(2) -0.12203(6) 0.0386(3) Uani 1 1 d . . .
H3A H 0.0439 0.1781 -0.1314 0.046 Uiso 1 1 calc R . .
H3B H 0.0026 0.391 -0.1422 0.046 Uiso 1 1 calc R . .
C4 C 0.05876(4) 0.4126(2) -0.04046(6) 0.0305(3) Uani 1 1 d . . .
H4 H 0.0471 0.2688 -0.0177 0.037 Uiso 1 1 calc R . .
C5 C 0.11409(4) 0.4018(2) -0.00819(6) 0.0306(3) Uani 1 1 d . . .
H5 H 0.124 0.2266 -0.0202 0.037 Uiso 1 1 calc R . .
C6 C 0.13659(4) 0.4350(2) 0.07370(6) 0.0283(3) Uani 1 1 d . . .
C7 C 0.11935(4) 0.2824(2) 0.11633(6) 0.0291(3) Uani 1 1 d . . .
H7 H 0.0942 0.1595 0.0936 0.035 Uiso 1 1 calc R . .
C8 C 0.13830(4) 0.3079(2) 0.19055(6) 0.0285(3) Uani 1 1 d . . .
C9 C 0.17493(4) 0.4937(2) 0.22422(6) 0.0293(3) Uani 1 1 d . . .
C10 C 0.19251(4) 0.6397(2) 0.18253(6) 0.0307(3) Uani 1 1 d . . .
H10 H 0.2175 0.7638 0.2052 0.037 Uiso 1 1 calc R . .
C11 C 0.17419(4) 0.6083(2) 0.10732(6) 0.0294(3) Uani 1 1 d . . .
C12 C 0.19660(4) 0.7581(3) 0.06403(6) 0.0363(3) Uani 1 1 d . . .
H12A H 0.1858 0.9437 0.0589 0.044 Uiso 1 1 calc R . .
H12B H 0.232 0.756 0.09 0.044 Uiso 1 1 calc R . .
C13 C 0.18273(4) 0.6372(3) -0.00991(7) 0.0422(3) Uani 1 1 d . . .
H13A H 0.1937 0.7517 -0.0399 0.051 Uiso 1 1 calc R . .
H13B H 0.1984 0.4633 -0.0054 0.051 Uiso 1 1 calc R . .
C14 C 0.04209(4) 0.6693(2) -0.02206(6) 0.0330(3) Uani 1 1 d . . .
H14 H 0.0617 0.7483 0.0227 0.04 Uiso 1 1 calc R . .
C15 C 0.08543(4) -0.0144(3) 0.20475(7) 0.0382(3) Uani 1 1 d . . .
H15A H 0.0567 0.0801 0.1724 0.057 Uiso 1 1 calc R . .
H15B H 0.0786 -0.1007 0.243 0.057 Uiso 1 1 calc R . .
H15C H 0.0944 -0.1473 0.1772 0.057 Uiso 1 1 calc R . .
C16 C 0.21926(5) 0.7352(3) 0.33116(7) 0.0407(3) Uani 1 1 d . . .
H16A H 0.2504 0.7203 0.3275 0.061 Uiso 1 1 calc R . .
H16B H 0.2243 0.7423 0.3822 0.061 Uiso 1 1 calc R . .
H16C H 0.203 0.8962 0.3067 0.061 Uiso 1 1 calc R . .
N1 N 0.13050(4) 0.6063(2) -0.04444(5) 0.0348(3) Uani 1 1 d . . .
O1 O 0.00612(3) 0.7833(2) -0.05909(5) 0.0467(3) Uani 1 1 d . . .
O2 O 0.12404(3) 0.16724(17) 0.23628(4) 0.0353(2) Uani 1 1 d . . .
O3 O 0.19033(3) 0.51246(17) 0.29775(4) 0.0366(2) Uani 1 1 d . . .

loop_
_atom_site_aniso_label
_atom_site_aniso_U_11
_atom_site_aniso_U_22
_atom_site_aniso_U_33
_atom_site_aniso_U_23
_atom_site_aniso_U_13
_atom_site_aniso_U_12
C1 0.0494(8) 0.0591(9) 0.0285(6) 0.0053(6) 0.0199(6) 0.0077(6)
C2 0.0498(7) 0.0402(7) 0.0244(6) 0.0000(5) 0.0135(5) 0.0038(6)
C3 0.0507(7) 0.0323(6) 0.0277(6) -0.0033(5) 0.0102(5) -0.0031(5)
C4 0.0366(6) 0.0278(6) 0.0254(5) 0.0003(4) 0.0107(5) -0.0025(5)
C5 0.0372(6) 0.0295(6) 0.0267(6) 0.0017(4) 0.0144(5) 0.0062(5)
C6 0.0305(6) 0.0283(6) 0.0271(6) 0.0029(4) 0.0127(4) 0.0062(4)
C7 0.0324(6) 0.0275(6) 0.0265(5) -0.0003(4) 0.0109(4) 0.0004(4)
C8 0.0308(6) 0.0288(6) 0.0278(5) 0.0029(4) 0.0138(4) 0.0019(4)
C9 0.0272(6) 0.0348(6) 0.0248(5) 0.0010(4) 0.0093(4) 0.0027(4)
C10 0.0257(5) 0.0337(6) 0.0318(6) 0.0017(5) 0.0105(4) 0.0004(4)
C11 0.0267(5) 0.0326(6) 0.0302(6) 0.0055(5) 0.0128(4) 0.0059(4)
C12 0.0287(6) 0.0450(7) 0.0361(6) 0.0097(5) 0.0139(5) 0.0016(5)
C13 0.0340(6) 0.0625(9) 0.0355(6) 0.0098(6) 0.0196(5) 0.0049(6)
C14 0.0323(6) 0.0359(6) 0.0302(6) -0.0007(5) 0.0118(5) -0.0002(5)
C15 0.0393(7) 0.0387(7) 0.0341(6) 0.0044(5) 0.0122(5) -0.0090(5)
C16 0.0413(7) 0.0444(7) 0.0301(6) -0.0042(5) 0.0076(5) -0.0081(6)
N1 0.0346(5) 0.0463(6) 0.0263(5) 0.0067(4) 0.0151(4) 0.0031(4)
O1 0.0397(5) 0.0521(6) 0.0441(5) 0.0041(4) 0.0125(4) 0.0136(4)
O2 0.0409(5) 0.0394(5) 0.0258(4) 0.0016(3) 0.0135(3) -0.0092(4)
O3 0.0376(5) 0.0456(5) 0.0246(4) -0.0028(3) 0.0105(3) -0.0099(4)

loop_
_atom_type_symbol
_atom_type_description
_atom_type_scat_dispersion_real
_atom_type_scat_dispersion_imag
_atom_type_scat_source
C C 0.0181 0.0091 'International Tables Vol C Tables 4.2.6.8 and 6.1.1.4'
H H 0 0 'International Tables Vol C Tables 4.2.6.8 and 6.1.1.4'
N N 0.0311 0.018 'International Tables Vol C Tables 4.2.6.8 and 6.1.1.4'
O O 0.0492 0.0322 'International Tables Vol C Tables 4.2.6.8 and 6.1.1.4'

loop_
_geom_angle_atom_site_label_1
_geom_angle_atom_site_label_2
_geom_angle_atom_site_label_3
_geom_angle
_geom_angle_site_symmetry_1
_geom_angle_site_symmetry_3
_geom_angle_publ_flag
N1 C1 C2 110.75(10) . . ?
C1 C2 C3 111.02(10) . . ?
C2 C3 C4 110.73(10) . . ?
C14 C4 C3 111.98(10) . . ?
C14 C4 C5 110.21(9) . . ?
C3 C4 C5 111.20(10) . . ?
N1 C5 C6 111.63(10) . . ?
N1 C5 C4 107.11(9) . . ?
C6 C5 C4 113.20(9) . . ?
C11 C6 C7 119.06(10) . . ?
C11 C6 C5 121.70(10) . . ?
C7 C6 C5 119.23(10) . . ?
C8 C7 C6 121.21(11) . . ?
O2 C8 C7 125.29(10) . . ?
O2 C8 C9 115.21(9) . . ?
C7 C8 C9 119.49(10) . . ?
O3 C9 C10 125.22(10) . . ?
O3 C9 C8 115.51(10) . . ?
C10 C9 C8 119.27(10) . . ?
C9 C10 C11 121.17(11) . . ?
C6 C11 C10 119.69(10) . . ?
C6 C11 C12 120.65(10) . . ?
C10 C11 C12 119.64(10) . . ?
C13 C12 C11 110.84(11) . . ?
N1 C13 C12 109.57(10) . . ?
O1 C14 C4 125.45(11) . . ?
C13 N1 C5 110.96(9) . . ?
C13 N1 C1 111.03(9) . . ?
C5 N1 C1 110.08(10) . . ?
C8 O2 C15 117.52(9) . . ?
C9 O3 C16 116.52(9) . . ?

loop_
_geom_bond_atom_site_label_1
_geom_bond_atom_site_label_2
_geom_bond_distance
_geom_bond_site_symmetry_2
_geom_bond_publ_flag
C1 N1 1.4705(15) . ?
C1 C2 1.5142(19) . ?
C2 C3 1.5241(18) . ?
C3 C4 1.5308(15) . ?
C4 C14 1.4982(16) . ?
C4 C5 1.5402(16) . ?
C5 N1 1.4676(15) . ?
C5 C6 1.5250(15) . ?
C6 C11 1.3845(16) . ?
C6 C7 1.4061(16) . ?
C7 C8 1.3800(15) . ?
C8 O2 1.3677(13) . ?
C8 C9 1.4084(16) . ?
C9 O3 1.3701(13) . ?
C9 C10 1.3796(16) . ?
C10 C11 1.4021(15) . ?
C11 C12 1.5107(15) . ?
C12 C13 1.5102(18) . ?
C13 N1 1.4624(16) . ?
C14 O1 1.1969(15) . ?
C15 O2 1.4255(14) . ?
C16 O3 1.4252(15) . ?

loop_
_geom_torsion_atom_site_label_1
_geom_torsion_atom_site_label_2
_geom_torsion_atom_site_label_3
_geom_torsion_atom_site_label_4
_geom_torsion
_geom_torsion_site_symmetry_1
_geom_torsion_site_symmetry_2
_geom_torsion_site_symmetry_3
_geom_torsion_site_symmetry_4
_geom_torsion_publ_flag
N1 C1 C2 C3 -55.45(15) . . . . ?
C1 C2 C3 C4 49.84(14) . . . . ?
C2 C3 C4 C14 71.01(13) . . . . ?
C2 C3 C4 C5 -52.78(13) . . . . ?
C14 C4 C5 N1 -65.10(11) . . . . ?
C3 C4 C5 N1 59.69(12) . . . . ?
C14 C4 C5 C6 58.38(12) . . . . ?
C3 C4 C5 C6 -176.83(9) . . . . ?
N1 C5 C6 C11 -11.01(14) . . . . ?
C4 C5 C6 C11 -131.97(11) . . . . ?
N1 C5 C6 C7 170.17(10) . . . . ?
C4 C5 C6 C7 49.22(14) . . . . ?
C11 C6 C7 C8 1.84(16) . . . . ?
C5 C6 C7 C8 -179.32(10) . . . . ?
C6 C7 C8 O2 -179.61(10) . . . . ?
C6 C7 C8 C9 1.25(17) . . . . ?
O2 C8 C9 O3 -1.58(14) . . . . ?
C7 C8 C9 O3 177.65(10) . . . . ?
O2 C8 C9 C10 178.27(10) . . . . ?
C7 C8 C9 C10 -2.50(16) . . . . ?
O3 C9 C10 C11 -179.47(10) . . . . ?
C8 C9 C10 C11 0.69(17) . . . . ?
C7 C6 C11 C10 -3.64(16) . . . . ?
C5 C6 C11 C10 177.55(10) . . . . ?
C7 C6 C11 C12 174.62(10) . . . . ?
C5 C6 C11 C12 -4.20(16) . . . . ?
C9 C10 C11 C6 2.41(17) . . . . ?
C9 C10 C11 C12 -175.86(10) . . . . ?
C6 C11 C12 C13 -15.85(15) . . . . ?
C10 C11 C12 C13 162.40(10) . . . . ?
C11 C12 C13 N1 51.30(14) . . . . ?
C3 C4 C14 O1 23.71(17) . . . . ?
C5 C4 C14 O1 148.05(12) . . . . ?
C12 C13 N1 C5 -69.40(14) . . . . ?
C12 C13 N1 C1 167.84(11) . . . . ?
C6 C5 N1 C13 47.17(13) . . . . ?
C4 C5 N1 C13 171.60(10) . . . . ?
C6 C5 N1 C1 170.48(9) . . . . ?
C4 C5 N1 C1 -65.09(12) . . . . ?
C2 C1 N1 C13 -172.38(12) . . . . ?
C2 C1 N1 C5 64.35(14) . . . . ?
C7 C8 O2 C15 -2.19(16) . . . . ?
C9 C8 O2 C15 176.99(10) . . . . ?
C10 C9 O3 C16 13.54(16) . . . . ?
C8 C9 O3 C16 -166.61(11) . . . . ?
